data_7702893
loop_
_publ_author_name
'Champion, Martin J. D.'
'Farina, Paolo'
'Levason, William'
'Reid, Gillian'

_publ_section_title
;
 Trivalent scandium, yttrium and lanthanide complexes with thia-oxa and
 selena-oxa macrocycles and crown ether coordination.
;
_journal_issue 36
_journal_name_full 'Dalton transactions (Cambridge, England : 2003)'
_journal_page_first 13179
_journal_page_last 13189
_journal_paper_doi 10.1039/c3dt51405f
_journal_volume 42
_journal_year 2013
_chemical_formula_moiety 'C14 H27 I2 La N1 O6 1+, I 1-, 0.5(C2 H3 N)'
_chemical_formula_structural '((C12 H24 O6) (C2 H3 N) I2 La) I (C2 H3 N)0.5'
_chemical_formula_sum 'C15 H28.5 I3 La N1.5 O6'
_chemical_formula_weight 845.50
_chemical_name_systematic
; 
 acetonitrile-1,4,7,10,13,16-hexaoxacyclooctadecane-diiodolanthanum(III) 
 iodide acetonitrile solvate 
;
_space_group_IT_number 14
_space_group_name_Hall '-P 2ybc'
_space_group_name_H-M_alt 'P 1 21/c 1'
_symmetry_cell_setting monoclinic
_symmetry_space_group_name_H-M 'P 1 21/c 1'
_atom_sites_solution_hydrogens geom
_atom_sites_solution_primary direct
_atom_sites_solution_secondary difmap
_audit_creation_date 2012-09-30
_audit_creation_method 'SHELXL-97 + hand edit'
_cell_angle_alpha 90.00
_cell_angle_beta 91.469(3)
_cell_angle_gamma 90.00
_cell_formula_units_Z 8
_cell_length_a 8.1091(11)
_cell_length_b 21.599(3)
_cell_length_c 29.150(4)
_cell_measurement_reflns_used 10815
_cell_measurement_temperature 100(2)
_cell_measurement_theta_max 31.2
_cell_measurement_theta_min 2.1
_cell_volume 5103.9(12)
_computing_cell_refinement 'CrystalClear-SM Expert 2.0 r7 (Rigaku, 2011)'
_computing_data_collection 'CrystalClear-SM Expert 2.0 r7 (Rigaku, 2011)'
_computing_data_reduction 'CrystalClear-SM Expert 2.0 r7 (Rigaku, 2011)'
_computing_molecular_graphics 'ORTEP-III (Farrugia, 1997)'
_computing_structure_refinement 'SHELXL-97 (Sheldrick, 2008)'
_computing_structure_solution 'SHELXS-97 (Sheldrick, 1997)'
_diffrn_ambient_temperature 100(2)
_diffrn_detector 'CCD plate'
_diffrn_detector_type 'Rigaku HG Saturn724+ (2x2 bin mode)'
_diffrn_measured_fraction_theta_full 0.984
_diffrn_measured_fraction_theta_max 0.984
_diffrn_measurement_device 'Four-circle \k diffractometer'
_diffrn_measurement_device_type 'Rigaku AFC12 '
_diffrn_measurement_method 'Profile data from \w-scans'
_diffrn_radiation_collimation 'Confocal mirrors, VHF VariMax '
_diffrn_radiation_type MoK\a
_diffrn_radiation_wavelength 0.71073
_diffrn_reflns_av_R_equivalents 0.0316
_diffrn_reflns_av_unetI/netI 0.1060
_diffrn_reflns_limit_h_max 10
_diffrn_reflns_limit_h_min -7
_diffrn_reflns_limit_k_max 27
_diffrn_reflns_limit_k_min -28
_diffrn_reflns_limit_l_max 34
_diffrn_reflns_limit_l_min -37
_diffrn_reflns_number 23074
_diffrn_reflns_theta_full 27.50
_diffrn_reflns_theta_max 27.50
_diffrn_reflns_theta_min 2.30
_diffrn_source 'Rotating anode X-ray tube'
_diffrn_source_type 'Rigaku FR-E+ Superbright'
_diffrn_standards_number 0
_exptl_absorpt_coefficient_mu 5.330
_exptl_absorpt_correction_T_max 1.000
_exptl_absorpt_correction_T_min 0.844
_exptl_absorpt_correction_type multi-scan
_exptl_absorpt_process_details
;
 Jacobson, R.A. (1998). REQAB. Private communication to the 
 Rigaku Corporation, Tokyo, Japan.
;
_exptl_crystal_colour colourless
_exptl_crystal_density_diffrn 2.201
_exptl_crystal_density_method 'not measured'
_exptl_crystal_description needle
_exptl_crystal_F_000 3144
_exptl_crystal_size_max 0.14
_exptl_crystal_size_mid 0.14
_exptl_crystal_size_min 0.05
_refine_diff_density_max 1.364
_refine_diff_density_min -1.237
_refine_diff_density_rms 0.144
_refine_ls_extinction_method none
_refine_ls_goodness_of_fit_ref 0.884
_refine_ls_hydrogen_treatment constr
_refine_ls_matrix_type full
_refine_ls_number_parameters 481
_refine_ls_number_reflns 11528
_refine_ls_number_restraints 0
_refine_ls_restrained_S_all 0.884
_refine_ls_R_factor_all 0.0354
_refine_ls_R_factor_gt 0.0283
_refine_ls_shift/su_max 0.003
_refine_ls_shift/su_mean 0.000
_refine_ls_structure_factor_coef Fsqd
_refine_ls_weighting_details 'w=1/[\s^2^(Fo^2^)+(0.0169P)^2^+0.0000P] where P=(Fo^2^+2Fc^2^)/3'
_refine_ls_weighting_scheme calc
_refine_ls_wR_factor_gt 0.0518
_refine_ls_wR_factor_ref 0.0541
_reflns_number_gt 8843
_reflns_number_total 11528
_reflns_threshold_expression I>2sigma(I)
_cod_data_source_file c3dt51405f.txt
_cod_data_source_block 12mjdc231
_cod_original_sg_symbol_H-M 'P 21/c'
_cod_original_formula_sum 'C15 H28.50 I3 La N1.50 O6'
_cod_database_code 7702893

loop_
_symmetry_equiv_pos_as_xyz
'x, y, z'
'-x, y+1/2, -z+1/2'
'-x, -y, -z'
'x, -y-1/2, z-1/2'

loop_
_atom_site_label
_atom_site_type_symbol
_atom_site_fract_x
_atom_site_fract_y
_atom_site_fract_z
_atom_site_U_iso_or_equiv
_atom_site_adp_type
_atom_site_occupancy
_atom_site_symmetry_multiplicity
_atom_site_calc_flag
_atom_site_refinement_flags
La1 La 0.09784(3) 0.627310(11) 0.115995(7) 0.01284(5) Uani 1 1 d .
La2 La 0.88483(3) 0.617573(10) 0.376273(7) 0.01286(5) Uani 1 1 d .
I1 I -0.14021(4) 0.614291(14) 0.026601(9) 0.02659(7) Uani 1 1 d .
I2 I 0.34374(3) 0.560589(13) 0.189586(9) 0.02091(7) Uani 1 1 d .
I3 I 1.15188(3) 0.622871(13) 0.457303(9) 0.02230(7) Uani 1 1 d .
I4 I 0.63598(3) 0.692497(13) 0.308547(9) 0.02145(7) Uani 1 1 d .
I5 I 0.51140(4) 0.628674(15) 0.597028(9) 0.02809(7) Uani 1 1 d .
I6 I 0.02257(4) 0.620889(15) 0.769513(10) 0.03189(8) Uani 1 1 d .
O1 O 0.3625(3) 0.62505(13) 0.06774(9) 0.0214(6) Uani 1 1 d .
O2 O 0.1638(3) 0.72460(13) 0.06700(9) 0.0222(7) Uani 1 1 d .
O3 O -0.0895(3) 0.72666(13) 0.12248(9) 0.0233(7) Uani 1 1 d .
O4 O -0.1078(3) 0.63423(13) 0.18303(8) 0.0188(6) Uani 1 1 d .
O5 O -0.0630(3) 0.52886(12) 0.13591(9) 0.0196(6) Uani 1 1 d .
O6 O 0.1797(3) 0.52226(12) 0.07823(9) 0.0179(6) Uani 1 1 d .
O7 O 1.0919(3) 0.61789(13) 0.30950(9) 0.0203(6) Uani 1 1 d .
O8 O 1.0367(3) 0.72090(12) 0.35913(9) 0.0173(6) Uani 1 1 d .
O9 O 0.8126(3) 0.71871(12) 0.42290(9) 0.0187(6) Uani 1 1 d .
O10 O 0.6299(3) 0.61455(13) 0.42826(9) 0.0209(6) Uani 1 1 d .
O11 O 0.8256(3) 0.51435(13) 0.42051(9) 0.0201(6) Uani 1 1 d .
O12 O 1.0680(3) 0.51882(12) 0.36305(9) 0.0207(7) Uani 1 1 d .
C1 C 0.4223(5) 0.6832(2) 0.05132(15) 0.0300(11) Uani 1 1 d .
H1A H 0.5050 0.6760 0.0275 0.036 Uiso 1 1 calc R
H1B H 0.4763 0.7063 0.0769 0.036 Uiso 1 1 calc R
C2 C 0.2814(5) 0.7202(2) 0.03158(14) 0.0305(11) Uani 1 1 d .
H2A H 0.3191 0.7619 0.0224 0.037 Uiso 1 1 calc R
H2B H 0.2324 0.6992 0.0043 0.037 Uiso 1 1 calc R
C3 C 0.0421(5) 0.7716(2) 0.05889(15) 0.0295(11) Uani 1 1 d .
H3A H -0.0417 0.7573 0.0360 0.035 Uiso 1 1 calc R
H3B H 0.0944 0.8097 0.0471 0.035 Uiso 1 1 calc R
C4 C -0.0365(6) 0.7845(2) 0.10366(15) 0.0311(11) Uani 1 1 d .
H4A H 0.0437 0.8047 0.1250 0.037 Uiso 1 1 calc R
H4B H -0.1321 0.8125 0.0990 0.037 Uiso 1 1 calc R
C5 C -0.1836(6) 0.7361(2) 0.16287(14) 0.0305(11) Uani 1 1 d .
H5A H -0.2757 0.7651 0.1565 0.037 Uiso 1 1 calc R
H5B H -0.1129 0.7533 0.1879 0.037 Uiso 1 1 calc R
C6 C -0.2481(5) 0.6741(2) 0.17600(14) 0.0252(10) Uani 1 1 d .
H6A H -0.3115 0.6772 0.2045 0.030 Uiso 1 1 calc R
H6B H -0.3217 0.6575 0.1513 0.030 Uiso 1 1 calc R
C7 C -0.1511(5) 0.5755(2) 0.20329(13) 0.0228(10) Uani 1 1 d .
H7A H -0.2444 0.5813 0.2241 0.027 Uiso 1 1 calc R
H7B H -0.0560 0.5592 0.2215 0.027 Uiso 1 1 calc R
C8 C -0.1985(5) 0.53023(19) 0.16646(14) 0.0255(10) Uani 1 1 d .
H8A H -0.2172 0.4887 0.1797 0.031 Uiso 1 1 calc R
H8B H -0.3007 0.5437 0.1500 0.031 Uiso 1 1 calc R
C9 C -0.0570(5) 0.47444(18) 0.10809(14) 0.0228(10) Uani 1 1 d .
H9A H -0.1239 0.4800 0.0795 0.027 Uiso 1 1 calc R
H9B H -0.0999 0.4383 0.1249 0.027 Uiso 1 1 calc R
C10 C 0.1214(5) 0.46506(18) 0.09726(14) 0.0222(10) Uani 1 1 d .
H10A H 0.1859 0.4545 0.1255 0.027 Uiso 1 1 calc R
H10B H 0.1331 0.4309 0.0749 0.027 Uiso 1 1 calc R
C11 C 0.3429(5) 0.51650(19) 0.06028(15) 0.0255(10) Uani 1 1 d .
H11A H 0.3482 0.4807 0.0392 0.031 Uiso 1 1 calc R
H11B H 0.4251 0.5103 0.0856 0.031 Uiso 1 1 calc R
C12 C 0.3772(5) 0.5750(2) 0.03535(14) 0.0267(10) Uani 1 1 d .
H12A H 0.4898 0.5740 0.0230 0.032 Uiso 1 1 calc R
H12B H 0.2972 0.5804 0.0095 0.032 Uiso 1 1 calc R
C13 C 1.1300(5) 0.67786(19) 0.29127(13) 0.0238(10) Uani 1 1 d .
H13A H 1.0333 0.6941 0.2737 0.029 Uiso 1 1 calc R
H13B H 1.2232 0.6743 0.2701 0.029 Uiso 1 1 calc R
C14 C 1.1746(5) 0.72150(19) 0.32923(14) 0.0237(10) Uani 1 1 d .
H14A H 1.2761 0.7076 0.3458 0.028 Uiso 1 1 calc R
H14B H 1.1931 0.7637 0.3171 0.028 Uiso 1 1 calc R
C15 C 1.0370(5) 0.77129(18) 0.39102(13) 0.0218(10) Uani 1 1 d .
H15A H 1.0739 0.8098 0.3760 0.026 Uiso 1 1 calc R
H15B H 1.1126 0.7624 0.4174 0.026 Uiso 1 1 calc R
C16 C 0.8644(5) 0.77810(18) 0.40668(14) 0.0230(10) Uani 1 1 d .
H16A H 0.8596 0.8091 0.4316 0.028 Uiso 1 1 calc R
H16B H 0.7913 0.7920 0.3809 0.028 Uiso 1 1 calc R
C17 C 0.6557(5) 0.7210(2) 0.44472(15) 0.0264(10) Uani 1 1 d .
H17A H 0.5669 0.7308 0.4219 0.032 Uiso 1 1 calc R
H17B H 0.6567 0.7534 0.4688 0.032 Uiso 1 1 calc R
C18 C 0.6274(5) 0.6588(2) 0.46541(13) 0.0271(11) Uani 1 1 d .
H18A H 0.7152 0.6492 0.4885 0.033 Uiso 1 1 calc R
H18B H 0.5195 0.6577 0.4806 0.033 Uiso 1 1 calc R
C19 C 0.5722(5) 0.55387(19) 0.44197(15) 0.0255(10) Uani 1 1 d .
H19A H 0.5150 0.5335 0.4156 0.031 Uiso 1 1 calc R
H19B H 0.4925 0.5583 0.4669 0.031 Uiso 1 1 calc R
C20 C 0.7125(5) 0.5151(2) 0.45797(13) 0.0248(10) Uani 1 1 d .
H20A H 0.7658 0.5330 0.4859 0.030 Uiso 1 1 calc R
H20B H 0.6750 0.4726 0.4651 0.030 Uiso 1 1 calc R
C21 C 0.9460(5) 0.4656(2) 0.42413(14) 0.0260(10) Uani 1 1 d .
H21A H 0.8930 0.4265 0.4335 0.031 Uiso 1 1 calc R
H21B H 1.0327 0.4764 0.4473 0.031 Uiso 1 1 calc R
C22 C 1.0194(5) 0.45844(18) 0.37792(14) 0.0235(10) Uani 1 1 d .
H22A H 1.1163 0.4306 0.3798 0.028 Uiso 1 1 calc R
H22B H 0.9374 0.4405 0.3560 0.028 Uiso 1 1 calc R
C23 C 1.1794(5) 0.51618(19) 0.32605(14) 0.0249(10) Uani 1 1 d .
H23A H 1.1229 0.4998 0.2981 0.030 Uiso 1 1 calc R
H23B H 1.2739 0.4889 0.3340 0.030 Uiso 1 1 calc R
C24 C 1.2367(5) 0.5803(2) 0.31831(13) 0.0227(10) Uani 1 1 d .
H24A H 1.2985 0.5958 0.3457 0.027 Uiso 1 1 calc R
H24B H 1.3102 0.5818 0.2917 0.027 Uiso 1 1 calc R
N1 N 0.2473(5) 0.71168(16) 0.16638(12) 0.0302(9) Uani 1 1 d .
N2 N 0.7213(5) 0.53782(17) 0.32415(12) 0.0300(9) Uani 1 1 d .
N3 N 0.4311(5) 0.8646(2) 0.42118(15) 0.0488(12) Uani 1 1 d .
C25 C 0.3171(5) 0.74725(19) 0.18762(13) 0.0190(9) Uani 1 1 d .
C26 C 0.4073(5) 0.7926(2) 0.21538(14) 0.0284(11) Uani 1 1 d .
H26A H 0.4869 0.7713 0.2357 0.043 Uiso 1 1 calc R
H26B H 0.3297 0.8161 0.2338 0.043 Uiso 1 1 calc R
H26C H 0.4660 0.8210 0.1953 0.043 Uiso 1 1 calc R
C27 C 0.6503(5) 0.5005(2) 0.30472(13) 0.0207(9) Uani 1 1 d .
C28 C 0.5625(5) 0.45231(19) 0.27937(14) 0.0252(10) Uani 1 1 d .
H28A H 0.6401 0.4295 0.2605 0.038 Uiso 1 1 calc R
H28B H 0.4767 0.4711 0.2596 0.038 Uiso 1 1 calc R
H28C H 0.5115 0.4238 0.3010 0.038 Uiso 1 1 calc R
C29 C 0.4589(5) 0.8690(2) 0.38458(18) 0.0314(11) Uani 1 1 d .
C30 C 0.4918(6) 0.8750(2) 0.33489(14) 0.0351(12) Uani 1 1 d .
H30A H 0.5553 0.8391 0.3248 0.053 Uiso 1 1 calc R
H30B H 0.5549 0.9129 0.3296 0.053 Uiso 1 1 calc R
H30C H 0.3869 0.8769 0.3175 0.053 Uiso 1 1 calc R

loop_
_atom_site_aniso_label
_atom_site_aniso_U_11
_atom_site_aniso_U_22
_atom_site_aniso_U_33
_atom_site_aniso_U_23
_atom_site_aniso_U_13
_atom_site_aniso_U_12
La1 0.01418(12) 0.01247(11) 0.01202(11) 0.00091(10) 0.00314(9) 0.00045(10)
La2 0.01387(12) 0.01287(11) 0.01200(11) 0.00083(10) 0.00314(9) 0.00049(10)
I1 0.02380(15) 0.03523(17) 0.02041(14) 0.00121(13) -0.00591(12) 0.00094(14)
I2 0.01971(15) 0.02598(15) 0.01698(14) 0.00149(12) -0.00072(11) 0.00349(12)
I3 0.02336(15) 0.02441(15) 0.01886(13) -0.00130(12) -0.00495(11) 0.00376(13)
I4 0.01962(15) 0.02409(15) 0.02052(14) 0.00252(12) -0.00188(11) 0.00286(12)
I5 0.03143(17) 0.03181(16) 0.02101(14) 0.00050(13) 0.00033(12) -0.00475(14)
I6 0.03217(18) 0.02827(17) 0.03533(17) -0.00354(15) 0.00250(14) -0.00227(14)
O1 0.0218(16) 0.0201(15) 0.0227(15) 0.0032(13) 0.0095(12) 0.0028(14)
O2 0.0208(16) 0.0192(16) 0.0269(16) 0.0078(13) 0.0079(13) 0.0039(13)
O3 0.0273(17) 0.0180(16) 0.0251(16) 0.0049(13) 0.0123(14) 0.0074(13)
O4 0.0193(15) 0.0211(15) 0.0163(14) 0.0037(12) 0.0074(12) 0.0057(13)
O5 0.0190(16) 0.0151(15) 0.0250(15) -0.0014(13) 0.0087(13) -0.0054(12)
O6 0.0196(16) 0.0144(14) 0.0201(15) -0.0014(12) 0.0081(12) 0.0032(12)
O7 0.0228(16) 0.0206(16) 0.0176(14) 0.0001(13) 0.0050(12) 0.0002(13)
O8 0.0210(16) 0.0118(14) 0.0194(14) 0.0004(12) 0.0051(12) -0.0027(12)
O9 0.0191(16) 0.0160(15) 0.0212(15) -0.0037(12) 0.0051(12) 0.0037(12)
O10 0.0225(16) 0.0216(16) 0.0192(14) 0.0012(13) 0.0089(12) 0.0009(13)
O11 0.0185(16) 0.0222(16) 0.0197(15) 0.0080(13) 0.0051(12) 0.0014(13)
O12 0.0229(16) 0.0135(15) 0.0262(16) 0.0013(13) 0.0114(13) 0.0024(12)
C1 0.028(3) 0.028(3) 0.035(3) 0.009(2) 0.013(2) -0.001(2)
C2 0.033(3) 0.032(3) 0.027(2) 0.011(2) 0.017(2) 0.007(2)
C3 0.031(3) 0.023(2) 0.036(3) 0.013(2) 0.014(2) 0.007(2)
C4 0.037(3) 0.017(2) 0.040(3) 0.007(2) 0.011(2) 0.010(2)
C5 0.041(3) 0.024(2) 0.027(3) 0.003(2) 0.014(2) 0.011(2)
C6 0.026(3) 0.028(2) 0.023(2) 0.005(2) 0.012(2) 0.011(2)
C7 0.023(2) 0.025(2) 0.021(2) 0.0053(19) 0.0108(19) 0.0030(19)
C8 0.022(2) 0.021(2) 0.034(3) 0.005(2) 0.016(2) -0.0036(19)
C9 0.032(3) 0.015(2) 0.022(2) -0.0016(18) 0.007(2) -0.0091(19)
C10 0.031(3) 0.013(2) 0.023(2) -0.0026(19) 0.002(2) -0.0004(19)
C11 0.022(2) 0.023(2) 0.032(2) -0.014(2) 0.008(2) 0.0045(19)
C12 0.021(2) 0.040(3) 0.020(2) -0.007(2) 0.0076(19) -0.003(2)
C13 0.027(3) 0.025(2) 0.020(2) 0.0111(19) 0.0097(19) 0.003(2)
C14 0.022(2) 0.018(2) 0.032(2) 0.006(2) 0.014(2) 0.0014(19)
C15 0.028(3) 0.012(2) 0.025(2) -0.0058(18) 0.002(2) -0.0008(19)
C16 0.032(3) 0.012(2) 0.025(2) -0.0030(19) 0.001(2) 0.0033(19)
C17 0.023(3) 0.027(3) 0.030(2) -0.013(2) 0.006(2) 0.007(2)
C18 0.022(2) 0.038(3) 0.022(2) -0.007(2) 0.0097(19) -0.001(2)
C19 0.025(3) 0.024(2) 0.028(2) 0.010(2) 0.009(2) 0.001(2)
C20 0.025(2) 0.030(3) 0.020(2) 0.006(2) 0.0104(19) -0.001(2)
C21 0.024(3) 0.020(2) 0.034(3) 0.011(2) 0.005(2) 0.004(2)
C22 0.028(3) 0.011(2) 0.033(2) 0.0074(19) 0.007(2) 0.0033(18)
C23 0.030(3) 0.022(2) 0.023(2) -0.002(2) 0.011(2) 0.006(2)
C24 0.024(2) 0.027(2) 0.017(2) -0.0012(19) 0.0095(19) 0.004(2)
N1 0.046(3) 0.0173(19) 0.027(2) 0.0021(17) 0.0009(19) -0.0060(19)
N2 0.041(3) 0.022(2) 0.027(2) 0.0030(18) -0.0021(19) -0.0021(19)
N3 0.055(3) 0.050(3) 0.042(3) -0.009(2) -0.001(2) 0.010(2)
C25 0.026(2) 0.016(2) 0.015(2) 0.0041(18) -0.0002(19) 0.0055(19)
C26 0.041(3) 0.020(2) 0.024(2) -0.008(2) -0.001(2) -0.002(2)
C27 0.026(2) 0.020(2) 0.016(2) 0.0031(18) -0.0012(18) 0.006(2)
C28 0.032(3) 0.021(2) 0.022(2) -0.0007(19) -0.003(2) 0.000(2)
C29 0.027(3) 0.019(2) 0.048(3) 0.002(2) -0.003(2) 0.003(2)
C30 0.043(3) 0.029(3) 0.033(3) 0.003(2) -0.012(2) -0.001(2)

loop_
_atom_type_symbol
_atom_type_description
_atom_type_scat_dispersion_real
_atom_type_scat_dispersion_imag
_atom_type_scat_source
C C 0.0033 0.0016 'International Tables Vol C Tables 4.2.6.8 and 6.1.1.4'
H H 0.0000 0.0000 'International Tables Vol C Tables 4.2.6.8 and 6.1.1.4'
O O 0.0106 0.0060 'International Tables Vol C Tables 4.2.6.8 and 6.1.1.4'
I I -0.4742 1.8119 'International Tables Vol C Tables 4.2.6.8 and 6.1.1.4'
La La -0.2871 2.4523 'International Tables Vol C Tables 4.2.6.8 and 6.1.1.4'
N N 0.0061 0.0033 'International Tables Vol C Tables 4.2.6.8 and 6.1.1.4'

loop_
_geom_angle_atom_site_label_1
_geom_angle_atom_site_label_2
_geom_angle_atom_site_label_3
_geom_angle
O5 La1 O1 122.58(9)
O5 La1 O2 154.75(9)
O1 La1 O2 62.22(8)
O5 La1 O4 62.59(8)
O1 La1 O4 163.98(9)
O2 La1 O4 120.62(8)
O5 La1 O6 60.83(8)
O1 La1 O6 62.19(8)
O2 La1 O6 114.30(8)
O4 La1 O6 122.66(8)
O5 La1 N1 132.83(10)
O1 La1 N1 86.55(10)
O2 La1 N1 69.35(10)
O4 La1 N1 80.52(10)
O6 La1 N1 136.16(10)
O5 La1 O3 111.12(8)
O1 La1 O3 122.65(8)
O2 La1 O3 60.64(8)
O4 La1 O3 61.24(8)
O6 La1 O3 152.69(9)
N1 La1 O3 69.69(11)
O5 La1 I1 79.22(6)
O1 La1 I1 92.68(6)
O2 La1 I1 75.73(6)
O4 La1 I1 103.32(6)
O6 La1 I1 74.72(6)
N1 La1 I1 140.82(8)
O3 La1 I1 78.13(6)
O5 La1 I2 77.83(6)
O1 La1 I2 81.18(6)
O2 La1 I2 126.32(6)
O4 La1 I2 85.62(6)
O6 La1 I2 74.54(6)
N1 La1 I2 70.67(8)
O3 La1 I2 131.45(6)
I1 La1 I2 147.857(12)
O10 La2 O7 167.29(9)
O10 La2 O8 121.43(8)
O7 La2 O8 62.41(8)
O10 La2 O11 62.19(8)
O7 La2 O11 119.94(8)
O8 La2 O11 156.27(8)
O10 La2 N2 85.62(10)
O7 La2 N2 83.98(10)
O8 La2 N2 133.14(10)
O11 La2 N2 68.41(10)
O10 La2 O12 121.72(8)
O7 La2 O12 61.02(8)
O8 La2 O12 113.27(8)
O11 La2 O12 59.68(8)
N2 La2 O12 70.31(10)
O10 La2 O9 62.01(8)
O7 La2 O9 122.51(8)
O8 La2 O9 60.20(8)
O11 La2 O9 113.76(8)
N2 La2 O9 136.20(10)
O12 La2 O9 151.28(8)
O10 La2 I3 96.04(6)
O7 La2 I3 96.64(6)
O8 La2 I3 78.13(6)
O11 La2 I3 78.15(6)
N2 La2 I3 141.18(8)
O12 La2 I3 76.17(6)
O9 La2 I3 75.11(6)
O10 La2 I4 82.80(6)
O7 La2 I4 86.93(6)
O8 La2 I4 75.15(6)
O11 La2 I4 127.42(6)
N2 La2 I4 71.14(8)
O12 La2 I4 131.59(6)
O9 La2 I4 75.92(6)
I3 La2 I4 147.639(11)
C1 O1 C12 113.8(3)
C1 O1 La1 117.1(2)
C12 O1 La1 116.9(2)
C2 O2 C3 113.5(3)
C2 O2 La1 119.6(2)
C3 O2 La1 120.9(2)
C5 O3 C4 111.2(3)
C5 O3 La1 119.6(2)
C4 O3 La1 120.1(2)
C6 O4 C7 112.6(3)
C6 O4 La1 116.6(2)
C7 O4 La1 115.0(2)
C9 O5 C8 114.1(3)
C9 O5 La1 121.8(2)
C8 O5 La1 121.7(2)
C10 O6 C11 112.3(3)
C10 O6 La1 119.6(2)
C11 O6 La1 118.2(2)
C13 O7 C24 113.0(3)
C13 O7 La2 115.3(2)
C24 O7 La2 113.7(2)
C15 O8 C14 113.5(3)
C15 O8 La2 121.3(2)
C14 O8 La2 120.3(2)
C16 O9 C17 112.6(3)
C16 O9 La2 119.9(2)
C17 O9 La2 117.8(2)
C18 O10 C19 112.3(3)
C18 O10 La2 116.6(2)
C19 O10 La2 116.8(2)
C21 O11 C20 113.3(3)
C21 O11 La2 121.7(2)
C20 O11 La2 119.4(2)
C23 O12 C22 112.1(3)
C23 O12 La2 120.9(2)
C22 O12 La2 122.2(2)
O1 C1 C2 109.5(3)
O1 C1 H1A 109.8
C2 C1 H1A 109.8
O1 C1 H1B 109.8
C2 C1 H1B 109.8
H1A C1 H1B 108.2
O2 C2 C1 106.0(3)
O2 C2 H2A 110.5
C1 C2 H2A 110.5
O2 C2 H2B 110.5
C1 C2 H2B 110.5
H2A C2 H2B 108.7
O2 C3 C4 107.2(3)
O2 C3 H3A 110.3
C4 C3 H3A 110.3
O2 C3 H3B 110.3
C4 C3 H3B 110.3
H3A C3 H3B 108.5
O3 C4 C3 108.2(3)
O3 C4 H4A 110.1
C3 C4 H4A 110.1
O3 C4 H4B 110.1
C3 C4 H4B 110.1
H4A C4 H4B 108.4
O3 C5 C6 106.3(3)
O3 C5 H5A 110.5
C6 C5 H5A 110.5
O3 C5 H5B 110.5
C6 C5 H5B 110.5
H5A C5 H5B 108.7
O4 C6 C5 107.0(3)
O4 C6 H6A 110.3
C5 C6 H6A 110.3
O4 C6 H6B 110.3
C5 C6 H6B 110.3
H6A C6 H6B 108.6
O4 C7 C8 109.9(3)
O4 C7 H7A 109.7
C8 C7 H7A 109.7
O4 C7 H7B 109.7
C8 C7 H7B 109.7
H7A C7 H7B 108.2
O5 C8 C7 105.8(3)
O5 C8 H8A 110.6
C7 C8 H8A 110.6
O5 C8 H8B 110.6
C7 C8 H8B 110.6
H8A C8 H8B 108.7
O5 C9 C10 106.1(3)
O5 C9 H9A 110.5
C10 C9 H9A 110.5
O5 C9 H9B 110.5
C10 C9 H9B 110.5
H9A C9 H9B 108.7
O6 C10 C9 107.0(3)
O6 C10 H10A 110.3
C9 C10 H10A 110.3
O6 C10 H10B 110.3
C9 C10 H10B 110.3
H10A C10 H10B 108.6
O6 C11 C12 106.8(3)
O6 C11 H11A 110.4
C12 C11 H11A 110.4
O6 C11 H11B 110.4
C12 C11 H11B 110.4
H11A C11 H11B 108.6
O1 C12 C11 107.3(3)
O1 C12 H12A 110.3
C11 C12 H12A 110.3
O1 C12 H12B 110.3
C11 C12 H12B 110.3
H12A C12 H12B 108.5
O7 C13 C14 110.2(3)
O7 C13 H13A 109.6
C14 C13 H13A 109.6
O7 C13 H13B 109.6
C14 C13 H13B 109.6
H13A C13 H13B 108.1
O8 C14 C13 105.5(3)
O8 C14 H14A 110.6
C13 C14 H14A 110.6
O8 C14 H14B 110.6
C13 C14 H14B 110.6
H14A C14 H14B 108.8
O8 C15 C16 106.7(3)
O8 C15 H15A 110.4
C16 C15 H15A 110.4
O8 C15 H15B 110.4
C16 C15 H15B 110.4
H15A C15 H15B 108.6
O9 C16 C15 107.3(3)
O9 C16 H16A 110.2
C15 C16 H16A 110.2
O9 C16 H16B 110.2
C15 C16 H16B 110.2
H16A C16 H16B 108.5
O9 C17 C18 107.1(3)
O9 C17 H17A 110.3
C18 C17 H17A 110.3
O9 C17 H17B 110.3
C18 C17 H17B 110.3
H17A C17 H17B 108.6
O10 C18 C17 106.7(3)
O10 C18 H18A 110.4
C17 C18 H18A 110.4
O10 C18 H18B 110.4
C17 C18 H18B 110.4
H18A C18 H18B 108.6
O10 C19 C20 110.4(3)
O10 C19 H19A 109.6
C20 C19 H19A 109.6
O10 C19 H19B 109.6
C20 C19 H19B 109.6
H19A C19 H19B 108.1
O11 C20 C19 105.4(3)
O11 C20 H20A 110.7
C19 C20 H20A 110.7
O11 C20 H20B 110.7
C19 C20 H20B 110.7
H20A C20 H20B 108.8
O11 C21 C22 107.2(3)
O11 C21 H21A 110.3
C22 C21 H21A 110.3
O11 C21 H21B 110.3
C22 C21 H21B 110.3
H21A C21 H21B 108.5
O12 C22 C21 107.3(3)
O12 C22 H22A 110.3
C21 C22 H22A 110.3
O12 C22 H22B 110.3
C21 C22 H22B 110.3
H22A C22 H22B 108.5
O12 C23 C24 106.6(3)
O12 C23 H23A 110.4
C24 C23 H23A 110.4
O12 C23 H23B 110.4
C24 C23 H23B 110.4
H23A C23 H23B 108.6
O7 C24 C23 107.2(3)
O7 C24 H24A 110.3
C23 C24 H24A 110.3
O7 C24 H24B 110.3
C23 C24 H24B 110.3
H24A C24 H24B 108.5
C25 N1 La1 177.5(4)
C27 N2 La2 174.5(3)
N1 C25 C26 179.4(5)
C25 C26 H26A 109.5
C25 C26 H26B 109.5
H26A C26 H26B 109.5
C25 C26 H26C 109.5
H26A C26 H26C 109.5
H26B C26 H26C 109.5
N2 C27 C28 178.8(5)
C27 C28 H28A 109.5
C27 C28 H28B 109.5
H28A C28 H28B 109.5
C27 C28 H28C 109.5
H28A C28 H28C 109.5
H28B C28 H28C 109.5
N3 C29 C30 178.5(5)
C29 C30 H30A 109.5
C29 C30 H30B 109.5
H30A C30 H30B 109.5
C29 C30 H30C 109.5
H30A C30 H30C 109.5
H30B C30 H30C 109.5

loop_
_geom_bond_atom_site_label_1
_geom_bond_atom_site_label_2
_geom_bond_distance
La1 O5 2.569(3)
La1 O1 2.597(2)
La1 O2 2.604(3)
La1 O4 2.605(2)
La1 O6 2.615(3)
La1 N1 2.618(4)
La1 O3 2.639(3)
La1 I1 3.2152(5)
La1 I2 3.2304(4)
La2 O10 2.595(2)
La2 O7 2.603(3)
La2 O8 2.604(3)
La2 O11 2.626(3)
La2 N2 2.633(4)
La2 O12 2.633(3)
La2 O9 2.646(3)
La2 I3 3.1653(5)
La2 I4 3.2225(4)
O1 C1 1.433(5)
O1 C12 1.443(5)
O2 C2 1.427(4)
O2 C3 1.431(5)
O3 C5 1.434(5)
O3 C4 1.434(5)
O4 C6 1.437(4)
O4 C7 1.447(5)
O5 C9 1.429(4)
O5 C8 1.432(4)
O6 C10 1.439(4)
O6 C11 1.441(4)
O7 C13 1.437(5)
O7 C24 1.445(5)
O8 C15 1.431(4)
O8 C14 1.436(4)
O9 C16 1.434(5)
O9 C17 1.438(4)
O10 C18 1.444(5)
O10 C19 1.451(5)
O11 C21 1.438(5)
O11 C20 1.444(4)
O12 C23 1.426(4)
O12 C22 1.433(4)
C1 C2 1.498(6)
C1 H1A 0.9900
C1 H1B 0.9900
C2 H2A 0.9900
C2 H2B 0.9900
C3 C4 1.493(5)
C3 H3A 0.9900
C3 H3B 0.9900
C4 H4A 0.9900
C4 H4B 0.9900
C5 C6 1.491(6)
C5 H5A 0.9900
C5 H5B 0.9900
C6 H6A 0.9900
C6 H6B 0.9900
C7 C8 1.495(6)
C7 H7A 0.9900
C7 H7B 0.9900
C8 H8A 0.9900
C8 H8B 0.9900
C9 C10 1.502(5)
C9 H9A 0.9900
C9 H9B 0.9900
C10 H10A 0.9900
C10 H10B 0.9900
C11 C12 1.487(6)
C11 H11A 0.9900
C11 H11B 0.9900
C12 H12A 0.9900
C12 H12B 0.9900
C13 C14 1.491(6)
C13 H13A 0.9900
C13 H13B 0.9900
C14 H14A 0.9900
C14 H14B 0.9900
C15 C16 1.491(5)
C15 H15A 0.9900
C15 H15B 0.9900
C16 H16A 0.9900
C16 H16B 0.9900
C17 C18 1.494(6)
C17 H17A 0.9900
C17 H17B 0.9900
C18 H18A 0.9900
C18 H18B 0.9900
C19 C20 1.479(5)
C19 H19A 0.9900
C19 H19B 0.9900
C20 H20A 0.9900
C20 H20B 0.9900
C21 C22 1.495(5)
C21 H21A 0.9900
C21 H21B 0.9900
C22 H22A 0.9900
C22 H22B 0.9900
C23 C24 1.481(6)
C23 H23A 0.9900
C23 H23B 0.9900
C24 H24A 0.9900
C24 H24B 0.9900
N1 C25 1.130(5)
N2 C27 1.133(5)
N3 C29 1.100(5)
C25 C26 1.456(5)
C26 H26A 0.9800
C26 H26B 0.9800
C26 H26C 0.9800
C27 C28 1.453(5)
C28 H28A 0.9800
C28 H28B 0.9800
C28 H28C 0.9800
C29 C30 1.485(6)
C30 H30A 0.9800
C30 H30B 0.9800
C30 H30C 0.9800

loop_
_geom_torsion_atom_site_label_1
_geom_torsion_atom_site_label_2
_geom_torsion_atom_site_label_3
_geom_torsion_atom_site_label_4
_geom_torsion
C12 O1 C1 C2 95.9(4)
La1 O1 C1 C2 -45.5(4)
C3 O2 C2 C1 164.2(4)
La1 O2 C2 C1 -43.0(4)
O1 C1 C2 O2 55.5(5)
C2 O2 C3 C4 -162.5(4)
La1 O2 C3 C4 45.0(4)
C5 O3 C4 C3 -173.2(3)
La1 O3 C4 C3 40.0(4)
O2 C3 C4 O3 -51.8(5)
C4 O3 C5 C6 173.5(4)
La1 O3 C5 C6 -39.5(4)
C7 O4 C6 C5 170.4(3)
La1 O4 C6 C5 -53.6(4)
O3 C5 C6 O4 58.0(4)
C6 O4 C7 C8 88.0(4)
La1 O4 C7 C8 -48.7(4)
C9 O5 C8 C7 159.3(3)
La1 O5 C8 C7 -38.0(4)
O4 C7 C8 O5 54.4(4)
C8 O5 C9 C10 -152.6(3)
La1 O5 C9 C10 44.8(4)
C11 O6 C10 C9 -171.6(3)
La1 O6 C10 C9 43.2(4)
O5 C9 C10 O6 -53.1(4)
C10 O6 C11 C12 171.2(3)
La1 O6 C11 C12 -43.1(4)
C1 O1 C12 C11 168.8(3)
La1 O1 C12 C11 -49.7(4)
O6 C11 C12 O1 58.3(4)
C24 O7 C13 C14 -83.8(4)
La2 O7 C13 C14 49.4(4)
C15 O8 C14 C13 -164.8(3)
La2 O8 C14 C13 39.7(4)
O7 C13 C14 O8 -56.2(4)
C14 O8 C15 C16 159.5(3)
La2 O8 C15 C16 -45.2(4)
C17 O9 C16 C15 172.1(3)
La2 O9 C16 C15 -42.6(4)
O8 C15 C16 O9 53.2(4)
C16 O9 C17 C18 -172.5(3)
La2 O9 C17 C18 41.4(4)
C19 O10 C18 C17 -168.7(3)
La2 O10 C18 C17 52.6(4)
O9 C17 C18 O10 -59.2(4)
C18 O10 C19 C20 -92.1(4)
La2 O10 C19 C20 46.5(4)
C21 O11 C20 C19 -163.4(3)
La2 O11 C20 C19 42.7(4)
O10 C19 C20 O11 -55.9(4)
C20 O11 C21 C22 163.5(3)
La2 O11 C21 C22 -43.3(4)
C23 O12 C22 C21 163.7(3)
La2 O12 C22 C21 -40.6(4)
O11 C21 C22 O12 50.1(4)
C22 O12 C23 C24 -172.5(3)
La2 O12 C23 C24 31.4(4)
C13 O7 C24 C23 -166.7(3)
La2 O7 C24 C23 59.3(3)
O12 C23 C24 O7 -56.9(4)
